data_2211528
loop_
_publ_author_name
'Weil, Matthias'

_publ_section_title
;
 Mn~3~TeO~6~
;
_journal_coeditor_code MG2008
_journal_issue 12
_journal_name_full 'Acta Crystallographica Section E'
_journal_page_first i244
_journal_page_last i245
_journal_paper_doi 10.1107/S160053680604685X
_journal_volume 62
_journal_year 2006
_chemical_formula_iupac 'Mn3 Te O6'
_chemical_formula_structural 'Mn3 Te O6'
_chemical_formula_sum 'Mn3 O6 Te'
_chemical_formula_weight 388.42
_chemical_name_common 'Manganese orthotellurate'
_chemical_name_systematic
;
Trimanganese(II) hexaoxotellurate(VI)
;
_space_group_crystal_system trigonal
_space_group_IT_number 148
_symmetry_space_group_name_Hall '-R 3'
_symmetry_space_group_name_H-M 'R -3 :H'
_atom_sites_solution_primary isomor
_audit_creation_method SHELXL-97
_cell_angle_alpha 90.00
_cell_angle_beta 90.00
_cell_angle_gamma 120.00
_cell_formula_units_Z 6
_cell_length_a 8.8673(10)
_cell_length_b 8.8673(10)
_cell_length_c 10.6729(12)
_cell_measurement_reflns_used 2116
_cell_measurement_temperature 293(2)
_cell_measurement_theta_max 31.951
_cell_measurement_theta_min 4.598
_cell_volume 726.77(14)
_computing_cell_refinement 'SAINT (Bruker, 2002)'
_computing_data_collection 'SMART (Bruker, 2002)'
_computing_data_reduction SAINT
_computing_molecular_graphics 'ATOMS (Dowty, 2004)'
_computing_publication_material SHELXL97
_computing_structure_refinement 'SHELXL97 (Sheldrick, 1997)'
_computing_structure_solution 'coordinates taken from an isotypic compound'
_diffrn_ambient_temperature 293(2)
_diffrn_measured_fraction_theta_full 0.989
_diffrn_measured_fraction_theta_max 0.989
_diffrn_measurement_device_type 'Bruker SMART APEX CCD'
_diffrn_measurement_method \w
_diffrn_radiation_monochromator graphite
_diffrn_radiation_source 'fine-focus sealed tube'
_diffrn_radiation_type MoK\a
_diffrn_radiation_wavelength 0.71073
_diffrn_reflns_av_R_equivalents 0.0263
_diffrn_reflns_av_sigmaI/netI 0.0181
_diffrn_reflns_limit_h_max 12
_diffrn_reflns_limit_h_min -13
_diffrn_reflns_limit_k_max 13
_diffrn_reflns_limit_k_min -13
_diffrn_reflns_limit_l_max 15
_diffrn_reflns_limit_l_min -15
_diffrn_reflns_number 3003
_diffrn_reflns_theta_full 31.95
_diffrn_reflns_theta_max 31.95
_diffrn_reflns_theta_min 3.27
_diffrn_standards_number 0
_exptl_absorpt_coefficient_mu 13.552
_exptl_absorpt_correction_T_max 0.7733
_exptl_absorpt_correction_T_min 0.3751
_exptl_absorpt_correction_type multi-scan
_exptl_absorpt_process_details '(SADABS; Sheldrick, 2002)'
_exptl_crystal_colour amber
_exptl_crystal_density_diffrn 5.325
_exptl_crystal_density_method 'not measured'
_exptl_crystal_description plate
_exptl_crystal_F_000 1050
_exptl_crystal_size_max 0.09
_exptl_crystal_size_mid 0.06
_exptl_crystal_size_min 0.02
_refine_diff_density_max 0.588
_refine_diff_density_min -1.063
_refine_ls_extinction_coef 0.0116(3)
_refine_ls_extinction_expression Fc^*^=kFc[1+0.001xFc^2^\l^3^/sin(2\q)]^-1/4^
_refine_ls_extinction_method SHELXL97
_refine_ls_goodness_of_fit_ref 1.178
_refine_ls_matrix_type full
_refine_ls_number_parameters 33
_refine_ls_number_reflns 558
_refine_ls_number_restraints 0
_refine_ls_restrained_S_all 1.178
_refine_ls_R_factor_all 0.0145
_refine_ls_R_factor_gt 0.0138
_refine_ls_shift/su_max 0.001
_refine_ls_shift/su_mean 0.000
_refine_ls_structure_factor_coef Fsqd
_refine_ls_weighting_details 'w=1/[\s^2^(Fo^2^)+(0.0163P)^2^+0.5015P] where P=(Fo^2^+2Fc^2^)/3'
_refine_ls_weighting_scheme calc
_refine_ls_wR_factor_gt 0.0345
_refine_ls_wR_factor_ref 0.0346
_reflns_number_gt 541
_reflns_number_total 558
_reflns_threshold_expression I>2\s(I)
_cod_data_source_file mg2008.cif
_cod_data_source_block I
_cod_original_sg_symbol_H-M 'R -3'
_cod_database_code 2211528
_cod_database_fobs_code 2211528

loop_
_symmetry_equiv_pos_as_xyz
'x, y, z'
'-y, x-y, z'
'-x+y, -x, z'
'x+2/3, y+1/3, z+1/3'
'-y+2/3, x-y+1/3, z+1/3'
'-x+y+2/3, -x+1/3, z+1/3'
'x+1/3, y+2/3, z+2/3'
'-y+1/3, x-y+2/3, z+2/3'
'-x+y+1/3, -x+2/3, z+2/3'
'-x, -y, -z'
'y, -x+y, -z'
'x-y, x, -z'
'-x+2/3, -y+1/3, -z+1/3'
'y+2/3, -x+y+1/3, -z+1/3'
'x-y+2/3, x+1/3, -z+1/3'
'-x+1/3, -y+2/3, -z+2/3'
'y+1/3, -x+y+2/3, -z+2/3'
'x-y+1/3, x+2/3, -z+2/3'

loop_
_atom_site_type_symbol
_atom_site_label
_atom_site_fract_x
_atom_site_fract_y
_atom_site_fract_z
_atom_site_U_iso_or_equiv
_atom_site_adp_type
_atom_site_calc_flag
_atom_site_refinement_flags
_atom_site_occupancy
Mn Mn 0.03839(3) 0.26425(3) 0.21297(2) 0.00751(9) Uani d . 1
Te Te1 0.0000 0.0000 0.5000 0.00487(9) Uani d S 1
Te Te2 0.0000 0.0000 0.0000 0.00474(9) Uani d S 1
O O1 0.03069(16) 0.19625(17) 0.40283(12) 0.0089(2) Uani d . 1
O O2 0.18277(17) 0.15620(16) 0.11053(12) 0.0079(2) Uani d . 1

loop_
_atom_site_aniso_label
_atom_site_aniso_U_11
_atom_site_aniso_U_22
_atom_site_aniso_U_33
_atom_site_aniso_U_12
_atom_site_aniso_U_13
_atom_site_aniso_U_23
Mn 0.00712(13) 0.00795(13) 0.00764(14) 0.00390(10) -0.00030(8) -0.00079(8)
Te1 0.00479(10) 0.00479(10) 0.00502(13) 0.00240(5) 0.000 0.000
Te2 0.00470(10) 0.00470(10) 0.00483(13) 0.00235(5) 0.000 0.000
O1 0.0108(6) 0.0078(5) 0.0079(6) 0.0045(4) -0.0003(5) 0.0020(4)
O2 0.0068(5) 0.0070(5) 0.0085(6) 0.0024(5) -0.0020(4) -0.0014(4)

loop_
_atom_type_symbol
_atom_type_description
_atom_type_scat_dispersion_real
_atom_type_scat_dispersion_imag
_atom_type_scat_source
O O 0.0106 0.0060 'International Tables Vol C Tables 4.2.6.8 and 6.1.1.4'
Mn Mn 0.3368 0.7283 'International Tables Vol C Tables 4.2.6.8 and 6.1.1.4'
Te Te -0.5308 1.6751 'International Tables Vol C Tables 4.2.6.8 and 6.1.1.4'

loop_
_geom_angle_atom_site_label_1
_geom_angle_atom_site_label_2
_geom_angle_atom_site_label_3
_geom_angle_site_symmetry_1
_geom_angle_site_symmetry_3
_geom_angle
O1 Mn O2 . 14_455 95.73(5)
O1 Mn O1 . 16 82.48(5)
O2 Mn O1 14_455 16 121.22(5)
O1 Mn O2 . 2 107.58(5)
O2 Mn O2 14_455 2 81.52(5)
O1 Mn O2 16 2 154.80(5)
O1 Mn O2 . . 106.98(5)
O2 Mn O2 14_455 . 149.25(3)
O1 Mn O2 16 . 82.90(5)
O2 Mn O2 2 . 72.13(7)
O1 Mn O1 . 8_554 144.64(5)
O2 Mn O1 14_455 8_554 80.92(4)
O1 Mn O1 16 8_554 69.96(6)
O2 Mn O1 2 8_554 106.70(4)
O2 Mn O1 . 8_554 91.54(5)
O1 Te1 O1 11_556 2 180.0
O1 Te1 O1 11_556 3 86.30(5)
O1 Te1 O1 2 3 93.70(5)
O1 Te1 O1 11_556 . 86.30(5)
O1 Te1 O1 2 . 93.70(5)
O1 Te1 O1 3 . 93.70(5)
O1 Te1 O1 11_556 10_556 93.70(5)
O1 Te1 O1 2 10_556 86.30(5)
O1 Te1 O1 3 10_556 86.30(5)
O1 Te1 O1 . 10_556 180.00(5)
O1 Te1 O1 11_556 12_556 93.70(5)
O1 Te1 O1 2 12_556 86.30(5)
O1 Te1 O1 3 12_556 180.00(7)
O1 Te1 O1 . 12_556 86.30(5)
O1 Te1 O1 10_556 12_556 93.70(5)
O2 Te2 O2 . 10 180.00(6)
O2 Te2 O2 . 3 86.25(6)
O2 Te2 O2 10 3 93.75(6)
O2 Te2 O2 . 12 93.75(6)
O2 Te2 O2 10 12 86.25(6)
O2 Te2 O2 3 12 180.00(9)
O2 Te2 O2 . 11 93.75(6)
O2 Te2 O2 10 11 86.25(6)
O2 Te2 O2 3 11 93.75(6)
O2 Te2 O2 12 11 86.25(6)
O2 Te2 O2 . 2 86.25(6)
O2 Te2 O2 10 2 93.75(6)
O2 Te2 O2 3 2 86.25(6)
O2 Te2 O2 12 2 93.75(6)
O2 Te2 O2 11 2 180.00(8)
Te1 O1 Mn . . 138.35(7)
Te1 O1 Mn . 16 103.21(6)
Mn O1 Mn . 16 97.52(5)
Te1 O1 Mn . 6_455 96.86(5)
Mn O1 Mn . 6_455 117.52(6)
Mn O1 Mn 16 6_455 93.77(5)
Te2 O2 Mn . 15 144.93(7)
Te2 O2 Mn . 3 98.76(5)
Mn O2 Mn 15 3 98.48(5)
Te2 O2 Mn . . 98.75(5)
Mn O2 Mn 15 . 100.39(5)
Mn O2 Mn 3 . 116.67(6)

loop_
_geom_bond_atom_site_label_1
_geom_bond_atom_site_label_2
_geom_bond_site_symmetry_2
_geom_bond_distance
_geom_bond_publ_flag
Mn O1 . 2.1055(14) y
Mn O2 14_455 2.1275(13) y
Mn O1 16 2.2009(13) y
Mn O2 2 2.2311(12) y
Mn O2 . 2.2313(13) y
Mn O1 8_554 2.3841(13) y
Mn Te2 . 3.1584(4) ?
Mn Te1 7_554 3.2380(4) ?
Mn Mn 16 3.2388(6) ?
Te1 O1 11_556 1.9247(13) ?
Te1 O1 2 1.9247(13) ?
Te1 O1 3 1.9247(13) ?
Te1 O1 . 1.9247(13) y
Te1 O1 10_556 1.9247(13) ?
Te1 O1 12_556 1.9247(13) ?
Te1 Mn 17_445 3.2380(4) ?
Te1 Mn 5 3.2380(4) ?
Te1 Mn 4_445 3.2380(4) ?
Te1 Mn 16 3.2380(4) ?
Te1 Mn 6_455 3.2381(4) ?
Te1 Mn 18_545 3.2381(4) ?
Te2 O2 . 1.9214(12) y
Te2 O2 10 1.9214(12) ?
Te2 O2 3 1.9214(12) ?
Te2 O2 12 1.9214(12) ?
Te2 O2 11 1.9214(12) ?
Te2 O2 2 1.9214(12) ?
Te2 Mn 10 3.1584(4) ?
Te2 Mn 3 3.1584(4) ?
Te2 Mn 12 3.1584(4) ?
Te2 Mn 11 3.1584(4) ?
Te2 Mn 2 3.1584(4) ?
O1 Mn 16 2.2009(13) ?
O1 Mn 6_455 2.3841(13) ?
O2 Mn 15 2.1274(13) ?
O2 Mn 3 2.2311(12) ?
